data_2242888
loop_
_publ_author_name
'Thoelen, Felix'
'Frank, Walter'

_publ_section_title
;
 Crystal engineering with short-chained amphiphiles: decasodium
 octa-<i>n</i>-butanesulfonate di-\m-chlorido-bis[dichloridopalladate(II)]
 tetrahydrate, a layered inorganic--organic hybrid material
;
_journal_coeditor_code WM5491
_journal_issue 5
_journal_name_full 'Acta Crystallographica Section E'
_journal_page_first 557
_journal_page_last 561
_journal_paper_doi 10.1107/S2056989019004201
_journal_volume 75
_journal_year 2019
_chemical_formula_iupac 'Na10 [Pd2 Cl6] (C4 H9 O3 S)8, 4H2 O'
_chemical_formula_moiety 'Cl6 Pd2 2-, 8(C4 H9 O3 S -), 4(H2 O), 10Na +'
_chemical_formula_structural 'Na10 [Pd2 Cl6] (C4 H9 O3 S)8, 4H2 O'
_chemical_formula_sum 'C32 H80 Cl6 Na10 O28 Pd2 S8'
_chemical_formula_weight 1824.84
_chemical_name_systematic
;
Decasodium
octa-<i>n</i>-butanesulfonate di-\m-chlorido-bis[dichloridopalladate(II)]
tetrahydrate
;
_space_group_crystal_system monoclinic
_space_group_IT_number 14
_space_group_name_Hall '-P 2ybc'
_space_group_name_H-M_alt 'P 1 21/c 1'
_symmetry_space_group_name_Hall '-P 2ybc'
_symmetry_space_group_name_H-M 'P 1 21/c 1'
_atom_sites_solution_hydrogens mixed
_audit_creation_method SHELXL-2018/3
_cell_angle_alpha 90
_cell_angle_beta 94.315(2)
_cell_angle_gamma 90
_cell_formula_units_Z 2
_cell_length_a 15.9049(4)
_cell_length_b 9.9047(2)
_cell_length_c 22.6734(7)
_cell_measurement_reflns_used 49957
_cell_measurement_temperature 213(2)
_cell_measurement_theta_max 59.30
_cell_measurement_theta_min 4.11
_cell_volume 3561.69(16)
_computing_cell_refinement
;
X-AREA (Stoe & Cie, 2009)
;
_computing_data_collection
;
X-AREA (Stoe & Cie, 2009)
;
_computing_data_reduction
;
X-AREA (Stoe & Cie, 2009)
;
_computing_molecular_graphics
;
DIAMOND (Brandenburg, 2016)
;
_computing_publication_material
;
publCIF (Westrip, 2010)
;
_computing_structure_refinement
;
SHELXL2018 (Sheldrick, 2015b)
;
_computing_structure_solution
;
SHELXT (Sheldrick, 2015a)
;
_diffrn_ambient_temperature 213(2)
_diffrn_measured_fraction_theta_full 1.000
_diffrn_measured_fraction_theta_max 1.000
_diffrn_measurement_device_type 'Stoe IPDS_2T'
_diffrn_measurement_method 'omega scan'
_diffrn_radiation_type MoK\a
_diffrn_radiation_wavelength 0.71073
_diffrn_reflns_av_R_equivalents 0.0720
_diffrn_reflns_av_unetI/netI 0.0342
_diffrn_reflns_limit_h_max 20
_diffrn_reflns_limit_h_min -20
_diffrn_reflns_limit_k_max 12
_diffrn_reflns_limit_k_min -11
_diffrn_reflns_limit_l_max 29
_diffrn_reflns_limit_l_min -29
_diffrn_reflns_number 48866
_diffrn_reflns_theta_full 27.498
_diffrn_reflns_theta_max 27.498
_diffrn_reflns_theta_min 2.132
_exptl_absorpt_coefficient_mu 1.097
_exptl_absorpt_correction_T_max 0.937
_exptl_absorpt_correction_T_min 0.650
_exptl_absorpt_correction_type multi-scan
_exptl_absorpt_process_details
;
(<i>PLATON</i>; Spek, 2009)
;
_exptl_crystal_colour brown
_exptl_crystal_density_diffrn 1.702
_exptl_crystal_density_meas 1.712
_exptl_crystal_density_method 'flotation in chloroform/bromoform'
_exptl_crystal_description 'thin platelets'
_exptl_crystal_F_000 1856
_exptl_crystal_size_max 0.430
_exptl_crystal_size_mid 0.130
_exptl_crystal_size_min 0.060
_refine_diff_density_max 0.732
_refine_diff_density_min -0.429
_refine_ls_extinction_method none
_refine_ls_goodness_of_fit_ref 1.539
_refine_ls_hydrogen_treatment mixed
_refine_ls_matrix_type full
_refine_ls_number_parameters 408
_refine_ls_number_reflns 8183
_refine_ls_number_restraints 4
_refine_ls_restrained_S_all 1.538
_refine_ls_R_factor_all 0.0750
_refine_ls_R_factor_gt 0.0617
_refine_ls_shift/su_max 0.000
_refine_ls_shift/su_mean 0.000
_refine_ls_structure_factor_coef Fsqd
_refine_ls_weighting_details 'w=1/[\s^2^(Fo^2^)+(0.0215P)^2^+3.8152P] where P=(Fo^2^+2Fc^2^)/3'
_refine_ls_weighting_scheme calc
_refine_ls_wR_factor_gt 0.0958
_refine_ls_wR_factor_ref 0.0987
_reflns_number_gt 7116
_reflns_number_total 8183
_reflns_threshold_expression 'I > 2\s(I)'
_cod_data_source_file wm5491sup1.cif
_cod_data_source_block I
_cod_database_code 2242888
_shelx_space_group_comment
;
The symmetry employed for this shelxl refinement is uniquely defined
by the following loop, which should always be used as a source of
symmetry information in preference to the above space-group names.
They are only intended as comments.
;
_shelx_estimated_absorpt_t_min 0.650
_shelx_estimated_absorpt_t_max 0.937

loop_
_space_group_symop_operation_xyz
'x, y, z'
'-x, y+1/2, -z+1/2'
'-x, -y, -z'
'x, -y-1/2, z-1/2'

loop_
_atom_site_type_symbol
_atom_site_label
_atom_site_fract_x
_atom_site_fract_y
_atom_site_fract_z
_atom_site_U_iso_or_equiv
_atom_site_adp_type
_atom_site_calc_flag
_atom_site_occupancy
Pd Pd1 0.10273(2) 0.51478(3) 0.52464(2) 0.02493(8) Uani d 1
Cl Cl1 0.18814(7) 0.69241(11) 0.55153(7) 0.0452(3) Uani d 1
Cl Cl2 0.20910(6) 0.36261(11) 0.54280(6) 0.0361(3) Uani d 1
Cl Cl3 0.01032(7) 0.34122(11) 0.49624(7) 0.0465(3) Uani d 1
S S1 0.37572(5) 0.04330(8) 0.48827(4) 0.01605(17) Uani d 1
S S2 0.40803(5) 0.51616(8) 0.41684(4) 0.01565(17) Uani d 1
S S3 0.37879(6) 0.32626(9) 0.19446(4) 0.01684(17) Uani d 1
S S4 0.35920(5) 0.87006(9) 0.26546(4) 0.01710(17) Uani d 1
Na Na1 0.38885(9) 0.35553(15) 0.55924(7) 0.0216(3) Uani d 1
Na Na2 0.46690(10) 0.73138(16) 0.54410(7) 0.0283(4) Uani d 1
Na Na3 0.38987(10) 0.20007(16) 0.34308(7) 0.0274(3) Uani d 1
Na Na4 0.48859(9) 0.56786(15) 0.28553(7) 0.0230(3) Uani d 1
Na Na5 0.46642(10) 0.86689(15) 0.39298(7) 0.0245(3) Uani d 1
O O1 0.36894(19) 0.5796(3) 0.58556(14) 0.0283(6) Uani d 1
H H1 0.367(3) 0.583(5) 0.6209(15) 0.037(15) Uiso d 1
H H2 0.322(2) 0.604(6) 0.574(3) 0.054(18) Uiso d 1
O O2 0.5354(2) 0.1883(3) 0.35206(15) 0.0329(7) Uani d 1
H H3 0.556(3) 0.116(4) 0.344(2) 0.040(15) Uiso d 1
H H4 0.552(4) 0.240(5) 0.328(2) 0.053(18) Uiso d 1
O O3 0.40321(17) 0.1195(3) 0.54127(12) 0.0241(6) Uani d 1
O O4 0.40499(17) -0.0958(3) 0.49020(14) 0.0291(6) Uani d 1
O O5 0.40033(19) 0.1094(3) 0.43503(13) 0.0334(7) Uani d 1
O O6 0.41514(16) 0.4210(3) 0.46581(12) 0.0250(6) Uani d 1
O O7 0.43673(17) 0.4534(3) 0.36366(12) 0.0248(6) Uani d 1
O O8 0.45103(16) 0.6439(3) 0.43105(12) 0.0232(6) Uani d 1
O O9 0.3628(2) 0.2671(3) 0.25054(13) 0.0351(7) Uani d 1
O O10 0.42717(18) 0.4508(3) 0.20055(14) 0.0317(7) Uani d 1
O O11 0.41987(17) 0.2306(3) 0.15672(12) 0.0268(6) Uani d 1
O O12 0.38437(18) 0.7351(3) 0.28429(14) 0.0318(7) Uani d 1
O O13 0.37292(17) 0.9671(3) 0.31322(12) 0.0282(6) Uani d 1
O O14 0.39915(16) 0.9112(3) 0.21230(11) 0.0227(6) Uani d 1
C C1 0.2645(2) 0.0366(4) 0.48516(18) 0.0263(8) Uani d 1
H H1A 0.247524 -0.006022 0.521426 0.032 Uiso calc 1
H H1B 0.242490 0.129115 0.484160 0.032 Uiso calc 1
C C2 0.2242(3) -0.0399(5) 0.4324(2) 0.0322(9) Uani d 1
H H2A 0.237766 0.005670 0.395932 0.039 Uiso calc 1
H H2B 0.247891 -0.131170 0.431978 0.039 Uiso calc 1
C C3 0.1293(3) -0.0491(5) 0.4338(2) 0.0397(11) Uani d 1
H H3A 0.115781 -0.088804 0.471540 0.048 Uiso calc 1
H H3B 0.105327 0.042000 0.431444 0.048 Uiso calc 1
C C4 0.0894(4) -0.1334(8) 0.3836(3) 0.0677(19) Uani d 1
H H4A 0.101675 -0.093553 0.346175 0.102 Uiso calc 1
H H4B 0.028870 -0.136552 0.386313 0.102 Uiso calc 1
H H4C 0.112114 -0.224331 0.386268 0.102 Uiso calc 1
C C5 0.2997(2) 0.5537(4) 0.40159(18) 0.0218(8) Uani d 1
H H5A 0.276788 0.588722 0.437482 0.026 Uiso calc 1
H H5B 0.293682 0.624250 0.371248 0.026 Uiso calc 1
C C6 0.2495(2) 0.4298(4) 0.3802(2) 0.0280(9) Uani d 1
H H6A 0.272963 0.394351 0.344612 0.034 Uiso calc 1
H H6B 0.255302 0.359666 0.410749 0.034 Uiso calc 1
C C7 0.1563(3) 0.4605(5) 0.3663(2) 0.0372(10) Uani d 1
H H7A 0.149960 0.526981 0.334304 0.045 Uiso calc 1
H H7B 0.133087 0.499702 0.401316 0.045 Uiso calc 1
C C8 0.1075(3) 0.3334(6) 0.3481(3) 0.0614(17) Uani d 1
H H8A 0.048969 0.356374 0.337654 0.092 Uiso calc 1
H H8B 0.110742 0.269793 0.380703 0.092 Uiso calc 1
H H8C 0.131600 0.292931 0.314234 0.092 Uiso calc 1
C C9 0.2808(2) 0.3675(4) 0.15778(17) 0.0248(8) Uani d 1
H H9A 0.290621 0.413088 0.120555 0.030 Uiso calc 1
H H9B 0.250007 0.283805 0.147917 0.030 Uiso calc 1
C C10 0.2260(3) 0.4574(5) 0.1931(2) 0.0374(11) Uani d 1
H H10A 0.210258 0.408265 0.228162 0.045 Uiso calc 1
H H10B 0.258374 0.537204 0.206608 0.045 Uiso calc 1
C C11 0.1472(3) 0.5017(6) 0.1572(3) 0.0472(13) Uani d 1
H H11A 0.119599 0.421943 0.138975 0.057 Uiso calc 1
H H11B 0.163221 0.560869 0.125302 0.057 Uiso calc 1
C C12 0.0847(3) 0.5754(6) 0.1927(4) 0.070(2) Uani d 1
H H12A 0.040022 0.612826 0.166142 0.105 Uiso calc 1
H H12B 0.113199 0.647803 0.215028 0.105 Uiso calc 1
H H12C 0.060712 0.512844 0.219803 0.105 Uiso calc 1
C C13 0.2498(2) 0.8633(4) 0.2452(2) 0.0265(8) Uani d 1
H H13A 0.239772 0.797174 0.213276 0.032 Uiso calc 1
H H13B 0.220841 0.831048 0.279147 0.032 Uiso calc 1
C C14 0.2112(2) 0.9972(4) 0.2249(2) 0.0315(9) Uani d 1
H H14A 0.242041 1.032898 0.192421 0.038 Uiso calc 1
H H14B 0.217053 1.062014 0.257575 0.038 Uiso calc 1
C C15 0.1180(3) 0.9829(5) 0.2040(2) 0.0379(10) Uani d 1
H H15A 0.112726 0.920407 0.170397 0.045 Uiso calc 1
H H15B 0.087968 0.943249 0.235982 0.045 Uiso calc 1
C C16 0.0765(3) 1.1155(5) 0.1856(2) 0.0432(12) Uani d 1
H H16A 0.106069 1.155756 0.154136 0.065 Uiso calc 1
H H16B 0.078677 1.176286 0.219272 0.065 Uiso calc 1
H H16C 0.018177 1.099456 0.171769 0.065 Uiso calc 1

loop_
_atom_site_aniso_label
_atom_site_aniso_U_11
_atom_site_aniso_U_22
_atom_site_aniso_U_33
_atom_site_aniso_U_12
_atom_site_aniso_U_13
_atom_site_aniso_U_23
Pd1 0.01842(13) 0.02374(15) 0.03245(17) 0.00385(12) 0.00072(11) 0.00322(13)
Cl1 0.0311(5) 0.0272(5) 0.0747(9) 0.0030(4) -0.0117(5) -0.0018(6)
Cl2 0.0231(5) 0.0286(5) 0.0551(7) 0.0068(4) -0.0055(5) 0.0019(5)
Cl3 0.0225(5) 0.0257(5) 0.0895(10) 0.0045(4) -0.0078(6) 0.0017(6)
S1 0.0189(4) 0.0142(4) 0.0150(4) -0.0004(3) 0.0011(3) -0.0014(3)
S2 0.0176(4) 0.0146(4) 0.0147(4) 0.0009(3) 0.0008(3) 0.0012(3)
S3 0.0225(4) 0.0154(4) 0.0123(4) -0.0003(3) -0.0002(3) 0.0009(3)
S4 0.0165(4) 0.0174(4) 0.0174(4) 0.0015(3) 0.0016(3) 0.0020(3)
Na1 0.0265(8) 0.0197(7) 0.0185(7) 0.0001(6) 0.0012(6) 0.0020(6)
Na2 0.0318(8) 0.0238(8) 0.0295(9) 0.0042(7) 0.0027(7) 0.0019(7)
Na3 0.0344(9) 0.0290(8) 0.0187(8) 0.0055(7) 0.0024(6) 0.0036(7)
Na4 0.0250(7) 0.0195(7) 0.0245(8) 0.0035(6) 0.0015(6) -0.0007(6)
Na5 0.0280(8) 0.0232(7) 0.0219(8) 0.0031(6) -0.0008(6) 0.0017(6)
O1 0.0271(15) 0.0317(16) 0.0252(16) 0.0021(13) -0.0040(13) -0.0052(13)
O2 0.0381(17) 0.0225(15) 0.0397(19) -0.0021(13) 0.0135(14) -0.0004(14)
O3 0.0264(14) 0.0263(14) 0.0193(13) 0.0004(11) -0.0005(11) -0.0071(11)
O4 0.0261(14) 0.0174(13) 0.0431(18) 0.0043(11) -0.0029(13) -0.0030(12)
O5 0.0380(16) 0.0452(18) 0.0170(14) -0.0123(14) 0.0007(12) 0.0077(13)
O6 0.0236(13) 0.0268(14) 0.0242(15) 0.0010(11) -0.0007(11) 0.0086(12)
O7 0.0265(14) 0.0274(14) 0.0209(14) 0.0038(11) 0.0048(11) -0.0024(11)
O8 0.0241(13) 0.0175(12) 0.0273(15) -0.0027(10) -0.0028(11) 0.0005(11)
O9 0.0493(19) 0.0403(17) 0.0161(14) -0.0015(15) 0.0045(13) 0.0069(13)
O10 0.0278(15) 0.0198(13) 0.0465(19) -0.0052(12) -0.0046(13) 0.0022(13)
O11 0.0306(15) 0.0288(14) 0.0205(14) 0.0124(12) -0.0017(11) -0.0062(12)
O12 0.0288(15) 0.0237(14) 0.0432(19) 0.0058(12) 0.0055(13) 0.0122(13)
O13 0.0287(14) 0.0345(16) 0.0207(14) 0.0046(12) -0.0021(11) -0.0062(12)
O14 0.0222(13) 0.0282(14) 0.0177(13) -0.0032(11) 0.0024(10) 0.0017(11)
C1 0.0175(17) 0.031(2) 0.030(2) 0.0028(15) 0.0008(15) -0.0085(17)
C2 0.030(2) 0.035(2) 0.032(2) -0.0031(18) -0.0025(17) -0.0074(19)
C3 0.023(2) 0.044(3) 0.050(3) -0.0036(19) -0.0059(19) 0.005(2)
C4 0.040(3) 0.091(5) 0.069(4) -0.017(3) -0.016(3) -0.008(4)
C5 0.0198(17) 0.0196(17) 0.026(2) 0.0039(14) 0.0010(15) 0.0023(15)
C6 0.025(2) 0.0258(19) 0.032(2) -0.0028(16) -0.0032(16) -0.0009(17)
C7 0.0211(19) 0.044(3) 0.046(3) -0.0001(19) -0.0029(18) -0.004(2)
C8 0.031(3) 0.065(4) 0.086(5) -0.014(3) -0.012(3) -0.004(3)
C9 0.0201(18) 0.034(2) 0.0195(19) 0.0016(16) -0.0022(14) -0.0025(17)
C10 0.027(2) 0.036(2) 0.050(3) 0.0024(18) 0.0039(19) -0.010(2)
C11 0.033(2) 0.046(3) 0.062(3) 0.013(2) 0.007(2) 0.010(3)
C12 0.032(3) 0.058(4) 0.120(6) 0.013(3) 0.005(3) -0.020(4)
C13 0.0148(17) 0.029(2) 0.036(2) -0.0021(15) 0.0011(15) 0.0046(18)
C14 0.0227(19) 0.028(2) 0.043(3) 0.0036(16) -0.0029(17) 0.0034(19)
C15 0.023(2) 0.045(3) 0.045(3) 0.0004(19) -0.0025(18) 0.007(2)
C16 0.027(2) 0.051(3) 0.051(3) 0.010(2) -0.003(2) 0.009(2)

loop_
_atom_type_symbol
_atom_type_description
_atom_type_scat_dispersion_real
_atom_type_scat_dispersion_imag
_atom_type_scat_source
C C 0.0033 0.0016 'International Tables Vol C Tables 4.2.6.8 and 6.1.1.4'
H H 0.0000 0.0000 'International Tables Vol C Tables 4.2.6.8 and 6.1.1.4'
O O 0.0106 0.0060 'International Tables Vol C Tables 4.2.6.8 and 6.1.1.4'
Na Na 0.0362 0.0249 'International Tables Vol C Tables 4.2.6.8 and 6.1.1.4'
S S 0.1246 0.1234 'International Tables Vol C Tables 4.2.6.8 and 6.1.1.4'
Cl Cl 0.1484 0.1585 'International Tables Vol C Tables 4.2.6.8 and 6.1.1.4'
Pd Pd -0.9988 1.0072 'International Tables Vol C Tables 4.2.6.8 and 6.1.1.4'

loop_
_geom_angle_atom_site_label_1
_geom_angle_atom_site_label_2
_geom_angle_atom_site_label_3
_geom_angle_site_symmetry_1
_geom_angle_site_symmetry_3
_geom_angle
Cl1 Pd1 Cl2 . . 92.45(4)
Cl1 Pd1 Cl3 . 3_566 90.99(4)
Cl2 Pd1 Cl3 . 3_566 176.53(4)
Cl1 Pd1 Cl3 . . 177.19(4)
Cl2 Pd1 Cl3 . . 90.36(4)
Cl3 Pd1 Cl3 3_566 . 86.20(4)
Pd1 Cl2 Na1 . . 139.61(5)
Pd1 Cl3 Pd1 3_566 . 93.80(4)
O5 S1 O4 . . 110.28(19)
O5 S1 O3 . . 111.62(17)
O4 S1 O3 . . 112.98(17)
O5 S1 C1 . . 108.38(19)
O4 S1 C1 . . 106.46(18)
O3 S1 C1 . . 106.83(17)
O5 S1 Na5 . 1_545 61.48(14)
O6 S2 O7 . . 110.06(17)
O6 S2 O8 . . 112.61(17)
O7 S2 O8 . . 112.35(16)
O6 S2 C5 . . 107.70(17)
O7 S2 C5 . . 106.74(17)
O8 S2 C5 . . 107.05(17)
O9 S3 O10 . . 112.86(19)
O9 S3 O11 . . 111.67(18)
O10 S3 O11 . . 110.37(18)
O9 S3 C9 . . 107.65(19)
O10 S3 C9 . . 106.94(19)
O11 S3 C9 . . 107.02(18)
O12 S4 O13 . . 111.59(18)
O12 S4 O14 . . 111.84(17)
O13 S4 O14 . . 112.33(17)
O12 S4 C13 . . 106.62(18)
O13 S4 C13 . . 107.99(19)
O14 S4 C13 . . 106.06(18)
O6 Na1 O1 . . 90.30(12)
O6 Na1 O11 . 4_566 157.10(12)
O1 Na1 O11 . 4_566 97.25(12)
O6 Na1 O3 . . 95.34(11)
O1 Na1 O3 . . 174.22(12)
O11 Na1 O3 4_566 . 78.00(10)
O6 Na1 O8 . 3_666 80.06(10)
O1 Na1 O8 . 3_666 97.50(11)
O11 Na1 O8 4_566 3_666 77.54(10)
O3 Na1 O8 . 3_666 84.77(10)
O6 Na1 Cl2 . . 97.08(9)
O1 Na1 Cl2 . . 81.71(9)
O11 Na1 Cl2 4_566 . 105.37(9)
O3 Na1 Cl2 . . 96.29(8)
O8 Na1 Cl2 3_666 . 177.04(9)
O4 Na2 O1 1_565 . 114.31(12)
O4 Na2 O6 1_565 3_666 136.11(12)
O1 Na2 O6 . 3_666 100.08(11)
O4 Na2 O2 1_565 3_666 103.31(12)
O1 Na2 O2 . 3_666 76.94(11)
O6 Na2 O2 3_666 3_666 110.63(12)
O4 Na2 O5 1_565 3_666 87.44(11)
O1 Na2 O5 . 3_666 146.38(12)
O6 Na2 O5 3_666 3_666 77.03(11)
O2 Na2 O5 3_666 3_666 73.07(11)
O4 Na2 O8 1_565 . 74.15(10)
O1 Na2 O8 . . 98.82(11)
O6 Na2 O8 3_666 . 74.38(10)
O2 Na2 O8 3_666 . 173.81(12)
O5 Na2 O8 3_666 . 112.15(10)
O9 Na3 O5 . . 171.09(14)
O9 Na3 O2 . . 102.75(13)
O5 Na3 O2 . . 83.98(13)
O9 Na3 O13 . 1_545 90.64(12)
O5 Na3 O13 . 1_545 83.01(12)
O2 Na3 O13 . 1_545 93.81(12)
O9 Na3 O7 . . 85.12(11)
O5 Na3 O7 . . 102.30(12)
O2 Na3 O7 . . 76.45(11)
O13 Na3 O7 1_545 . 168.18(11)
O7 Na4 O12 . . 93.62(11)
O7 Na4 O14 . 2_645 88.54(10)
O12 Na4 O14 . 2_645 176.01(12)
O7 Na4 O10 . . 103.43(11)
O12 Na4 O10 . . 95.00(12)
O14 Na4 O10 2_645 . 87.75(11)
O7 Na4 O11 . 2_655 98.26(11)
O12 Na4 O11 . 2_655 86.19(12)
O14 Na4 O11 2_645 2_655 90.18(11)
O10 Na4 O11 . 2_655 158.15(12)
O8 Na5 O13 . . 124.40(12)
O8 Na5 O3 . 3_666 86.35(10)
O13 Na5 O3 . 3_666 148.92(12)
O8 Na5 O4 . 1_565 76.20(10)
O13 Na5 O4 . 1_565 109.44(11)
O3 Na5 O4 3_666 1_565 79.97(10)
O8 Na5 O11 . 2_655 76.62(10)
O13 Na5 O11 . 2_655 107.11(10)
O3 Na5 O11 3_666 2_655 72.99(9)
O4 Na5 O11 1_565 2_655 142.52(11)
O8 Na5 O5 . 1_565 127.94(10)
O13 Na5 O5 . 1_565 71.62(10)
O3 Na5 O5 3_666 1_565 93.85(10)
O4 Na5 O5 1_565 1_565 52.85(9)
O11 Na5 O5 2_655 1_565 152.22(10)
O8 Na5 O10 . 2_655 127.13(10)
O13 Na5 O10 . 2_655 72.78(9)
O3 Na5 O10 3_666 2_655 85.23(10)
O4 Na5 O10 1_565 2_655 151.57(11)
O11 Na5 O10 2_655 2_655 51.04(8)
O5 Na5 O10 1_565 2_655 104.68(9)
O8 Na5 O12 . . 81.05(10)
O13 Na5 O12 . . 51.00(9)
O3 Na5 O12 3_666 . 144.57(10)
O4 Na5 O12 1_565 . 127.80(10)
O11 Na5 O12 2_655 . 71.92(9)
O5 Na5 O12 1_565 . 119.93(10)
O10 Na5 O12 2_655 . 76.60(9)
Na1 O1 H1 . . 108(4)
Na2 O1 H1 . . 116(4)
Na1 O1 H2 . . 109(4)
Na2 O1 H2 . . 107(4)
H1 O1 H2 . . 102(5)
Na3 O2 Na2 . 3_666 88.93(12)
Na3 O2 H3 . . 116(4)
Na2 O2 H3 3_666 . 122(4)
Na3 O2 H4 . . 107(4)
Na2 O2 H4 3_666 . 117(4)
H3 O2 H4 . . 104(5)
C2 C1 S1 . . 114.3(3)
C2 C1 H1A . . 108.7
S1 C1 H1A . . 108.7
C2 C1 H1B . . 108.7
S1 C1 H1B . . 108.7
H1A C1 H1B . . 107.6
C3 C2 C1 . . 112.1(4)
C3 C2 H2A . . 109.2
C1 C2 H2A . . 109.2
C3 C2 H2B . . 109.2
C1 C2 H2B . . 109.2
H2A C2 H2B . . 107.9
C4 C3 C2 . . 112.3(4)
C4 C3 H3A . . 109.1
C2 C3 H3A . . 109.1
C4 C3 H3B . . 109.1
C2 C3 H3B . . 109.1
H3A C3 H3B . . 107.9
C3 C4 H4A . . 109.5
C3 C4 H4B . . 109.5
H4A C4 H4B . . 109.5
C3 C4 H4C . . 109.5
H4A C4 H4C . . 109.5
H4B C4 H4C . . 109.5
C6 C5 S2 . . 111.9(3)
C6 C5 H5A . . 109.2
S2 C5 H5A . . 109.2
C6 C5 H5B . . 109.2
S2 C5 H5B . . 109.2
H5A C5 H5B . . 107.9
C7 C6 C5 . . 112.6(3)
C7 C6 H6A . . 109.1
C5 C6 H6A . . 109.1
C7 C6 H6B . . 109.1
C5 C6 H6B . . 109.1
H6A C6 H6B . . 107.8
C6 C7 C8 . . 111.1(4)
C6 C7 H7A . . 109.4
C8 C7 H7A . . 109.4
C6 C7 H7B . . 109.4
C8 C7 H7B . . 109.4
H7A C7 H7B . . 108.0
C7 C8 H8A . . 109.5
C7 C8 H8B . . 109.5
H8A C8 H8B . . 109.5
C7 C8 H8C . . 109.5
H8A C8 H8C . . 109.5
H8B C8 H8C . . 109.5
C10 C9 S3 . . 114.2(3)
C10 C9 H9A . . 108.7
S3 C9 H9A . . 108.7
C10 C9 H9B . . 108.7
S3 C9 H9B . . 108.7
H9A C9 H9B . . 107.6
C11 C10 C9 . . 111.9(4)
C11 C10 H10A . . 109.2
C9 C10 H10A . . 109.2
C11 C10 H10B . . 109.2
C9 C10 H10B . . 109.2
H10A C10 H10B . . 107.9
C10 C11 C12 . . 114.0(5)
C10 C11 H11A . . 108.8
C12 C11 H11A . . 108.8
C10 C11 H11B . . 108.8
C12 C11 H11B . . 108.8
H11A C11 H11B . . 107.7
C11 C12 H12A . . 109.5
C11 C12 H12B . . 109.5
H12A C12 H12B . . 109.5
C11 C12 H12C . . 109.5
H12A C12 H12C . . 109.5
H12B C12 H12C . . 109.5
C14 C13 S4 . . 114.4(3)
C14 C13 H13A . . 108.7
S4 C13 H13A . . 108.7
C14 C13 H13B . . 108.7
S4 C13 H13B . . 108.7
H13A C13 H13B . . 107.6
C13 C14 C15 . . 111.9(4)
C13 C14 H14A . . 109.2
C15 C14 H14A . . 109.2
C13 C14 H14B . . 109.2
C15 C14 H14B . . 109.2
H14A C14 H14B . . 107.9
C16 C15 C14 . . 113.4(4)
C16 C15 H15A . . 108.9
C14 C15 H15A . . 108.9
C16 C15 H15B . . 108.9
C14 C15 H15B . . 108.9
H15A C15 H15B . . 107.7
C15 C16 H16A . . 109.5
C15 C16 H16B . . 109.5
H16A C16 H16B . . 109.5
C15 C16 H16C . . 109.5
H16A C16 H16C . . 109.5
H16B C16 H16C . . 109.5

loop_
_geom_bond_atom_site_label_1
_geom_bond_atom_site_label_2
_geom_bond_site_symmetry_2
_geom_bond_distance
Pd1 Cl1 . 2.2776(12)
Pd1 Cl2 . 2.2800(10)
Pd1 Cl3 3_566 2.3159(11)
Pd1 Cl3 . 2.3212(12)
Cl2 Na1 . 2.8560(18)
S1 O5 . 1.453(3)
S1 O4 . 1.453(3)
S1 O3 . 1.458(3)
S1 C1 . 1.767(4)
S2 O6 . 1.454(3)
S2 O7 . 1.460(3)
S2 O8 . 1.462(3)
S2 C5 . 1.771(4)
S3 O9 . 1.440(3)
S3 O10 . 1.455(3)
S3 O11 . 1.463(3)
S3 C9 . 1.759(4)
S4 O12 . 1.451(3)
S4 O13 . 1.452(3)
S4 O14 . 1.462(3)
S4 C13 . 1.767(4)
Na1 O6 . 2.284(3)
Na1 O1 . 2.326(3)
Na1 O11 4_566 2.386(3)
Na1 O3 . 2.387(3)
Na1 O8 3_666 2.540(3)
Na2 O4 1_565 2.283(3)
Na2 O1 . 2.407(4)
Na2 O6 3_666 2.431(3)
Na2 O2 3_666 2.488(4)
Na2 O5 3_666 2.649(3)
Na2 O8 . 2.700(3)
Na3 O9 . 2.212(3)
Na3 O5 . 2.264(3)
Na3 O2 . 2.311(4)
Na3 O13 1_545 2.414(3)
Na3 O7 . 2.649(3)
Na4 O7 . 2.308(3)
Na4 O12 . 2.342(3)
Na4 O14 2_645 2.363(3)
Na4 O10 . 2.393(3)
Na4 O11 2_655 2.479(3)
Na5 O8 . 2.391(3)
Na5 O13 . 2.462(3)
Na5 O3 3_666 2.465(3)
Na5 O4 1_565 2.505(3)
Na5 O11 2_655 2.582(3)
Na5 O5 1_565 2.817(4)
Na5 O10 2_655 2.931(4)
Na5 O12 . 3.000(4)
O1 H1 . 0.80(3)
O1 H2 . 0.82(3)
O2 H3 . 0.81(3)
O2 H4 . 0.80(3)
C1 C2 . 1.517(6)
C1 H1A . 0.9800
C1 H1B . 0.9800
C2 C3 . 1.514(6)
C2 H2A . 0.9800
C2 H2B . 0.9800
C3 C4 . 1.512(8)
C3 H3A . 0.9800
C3 H3B . 0.9800
C4 H4A . 0.9700
C4 H4B . 0.9700
C4 H4C . 0.9700
C5 C6 . 1.524(5)
C5 H5A . 0.9800
C5 H5B . 0.9800
C6 C7 . 1.522(6)
C6 H6A . 0.9800
C6 H6B . 0.9800
C7 C8 . 1.520(7)
C7 H7A . 0.9800
C7 H7B . 0.9800
C8 H8A . 0.9700
C8 H8B . 0.9700
C8 H8C . 0.9700
C9 C10 . 1.516(6)
C9 H9A . 0.9800
C9 H9B . 0.9800
C10 C11 . 1.507(7)
C10 H10A . 0.9800
C10 H10B . 0.9800
C11 C12 . 1.514(7)
C11 H11A . 0.9800
C11 H11B . 0.9800
C12 H12A . 0.9700
C12 H12B . 0.9700
C12 H12C . 0.9700
C13 C14 . 1.519(6)
C13 H13A . 0.9800
C13 H13B . 0.9800
C14 C15 . 1.529(6)
C14 H14A . 0.9800
C14 H14B . 0.9800
C15 C16 . 1.515(6)
C15 H15A . 0.9800
C15 H15B . 0.9800
C16 H16A . 0.9700
C16 H16B . 0.9700
C16 H16C . 0.9700

loop_
_geom_hbond_atom_site_label_D
_geom_hbond_atom_site_label_H
_geom_hbond_atom_site_label_A
_geom_hbond_site_symmetry_A
_geom_hbond_distance_DH
_geom_hbond_distance_HA
_geom_hbond_distance_DA
_geom_hbond_angle_DHA
_geom_hbond_publ_flag
O1 H1 O14 4_576 0.80(3) 2.10(4) 2.879(4) 164(5) yes
O1 H2 Cl1 . 0.82(3) 2.32(4) 3.127(3) 172(6) yes
O2 H3 O10 2_645 0.81(3) 1.95(4) 2.723(4) 159(5) yes
O2 H4 O14 2_645 0.80(3) 2.10(4) 2.884(4) 164(6) yes

_cod_database_fobs_code 2242888
